data_7224986
loop_
_publ_author_name
'Cao, Chun-Shuai'
'Hu, Huan-Cheng'
'Xu, Hang'
'Qiao, Wan-Zhen'
'Zhao, Bin'

_publ_section_title
;
 Two solvent-stable MOFs as a recyclable luminescent probe for detecting
 dichromate or chromate anions
;
_journal_issue 23
_journal_name_full CrystEngComm
_journal_page_first 4445
_journal_paper_doi 10.1039/C5CE02568K
_journal_volume 18
_journal_year 2016
_chemical_absolute_configuration ad
_chemical_formula_moiety 'C12 H14 N12 O4 Zn2'
_chemical_formula_sum 'C12 H14 N12 O4 Zn2'
_chemical_formula_weight 521.09
_chemical_name_systematic
;
 ? 
;
_space_group_crystal_system trigonal
_space_group_IT_number 146
_space_group_name_Hall 'R 3'
_space_group_name_H-M_alt 'R 3'
_symmetry_space_group_name_Hall 'R 3'
_symmetry_space_group_name_H-M 'R 3 :H'
_atom_sites_solution_hydrogens geom
_atom_sites_solution_primary direct
_atom_sites_solution_secondary difmap
_audit_block_doi 10.5517/cc1kcl4n
_audit_creation_date 2015-12-08
_audit_creation_method
;
Olex2 1.2
(compiled 2015.09.30 svn.r3233 for OlexSys, GUI svn.r5103)
;
_audit_update_record
;
2016-03-29 deposited with the CCDC.
2016-04-20 downloaded from the CCDC.
;
_cell_angle_alpha 90.00
_cell_angle_beta 90.00
_cell_angle_gamma 120.00
_cell_formula_units_Z 3
_cell_length_a 10.0316(14)
_cell_length_b 10.0316(14)
_cell_length_c 17.575(4)
_cell_measurement_reflns_used 390
_cell_measurement_temperature 122.10(10)
_cell_measurement_theta_max 20.5450
_cell_measurement_theta_min 4.0520
_cell_volume 1531.7(5)
_computing_cell_refinement
;
CrysAlisPro, Agilent Technologies,
Version 1.171.36.32 (release 02-08-2013 CrysAlis171 .NET)
(compiled Aug  2 2013,16:46:58)
;
_computing_data_collection
;
CrysAlisPro, Agilent Technologies,
Version 1.171.36.32 (release 02-08-2013 CrysAlis171 .NET)
(compiled Aug  2 2013,16:46:58)
;
_computing_data_reduction
;
CrysAlisPro, Agilent Technologies,
Version 1.171.36.32 (release 02-08-2013 CrysAlis171 .NET)
(compiled Aug  2 2013,16:46:58)
;
_computing_molecular_graphics 'Olex2 (Dolomanov et al., 2009)'
_computing_publication_material 'Olex2 (Dolomanov et al., 2009)'
_computing_structure_refinement 'XL (Sheldrick, 2008)'
_computing_structure_solution 'XS (Sheldrick, 2008)'
_diffrn_ambient_temperature 122.10(10)
_diffrn_detector_area_resol_mean 16.2116
_diffrn_measured_fraction_theta_full 0.998
_diffrn_measured_fraction_theta_max 0.998
_diffrn_measurement_details
;
  1 omega   55.00   94.00   1.0000   23.0000
omega____ theta____ kappa____ phi______ frames
    -       18.5060  178.0000  120.0000 39

  2 omega   -2.00   72.00   1.0000   23.0000
omega____ theta____ kappa____ phi______ frames
    -       18.5060   57.0000  150.0000 74

  3 omega  -11.00   87.00   1.0000   23.0000
omega____ theta____ kappa____ phi______ frames
    -       18.5060   77.0000 -120.0000 98
;
_diffrn_measurement_device_type 'SuperNova, Single source at offset, Eos'
_diffrn_measurement_method '\w scans'
_diffrn_orient_matrix_UB_11 0.0238338667
_diffrn_orient_matrix_UB_12 -0.0292550667
_diffrn_orient_matrix_UB_13 -0.0306738667
_diffrn_orient_matrix_UB_21 0.0350030667
_diffrn_orient_matrix_UB_22 0.0732261333
_diffrn_orient_matrix_UB_23 -0.0176592667
_diffrn_orient_matrix_UB_31 0.0698547333
_diffrn_orient_matrix_UB_32 0.0208350667
_diffrn_orient_matrix_UB_33 0.0193682667
_diffrn_radiation_monochromator mirror
_diffrn_radiation_type MoK\a
_diffrn_radiation_wavelength 0.71073
_diffrn_reflns_av_R_equivalents 0.0311
_diffrn_reflns_av_unetI/netI 0.0453
_diffrn_reflns_limit_h_max 11
_diffrn_reflns_limit_h_min -10
_diffrn_reflns_limit_k_max 11
_diffrn_reflns_limit_k_min -11
_diffrn_reflns_limit_l_max 13
_diffrn_reflns_limit_l_min -20
_diffrn_reflns_number 1814
_diffrn_reflns_theta_full 24.99
_diffrn_reflns_theta_max 24.99
_diffrn_reflns_theta_min 3.30
_diffrn_source 'SuperNova (Mo) X-ray Source'
_exptl_absorpt_coefficient_mu 2.396
_exptl_absorpt_correction_T_max 1.00000
_exptl_absorpt_correction_T_min 0.33031
_exptl_absorpt_correction_type multi-scan
_exptl_absorpt_process_details
;
CrysAlisPro, Agilent Technologies,
Version 1.171.36.32 (release 02-08-2013 CrysAlis171 .NET)
(compiled Aug  2 2013,16:46:58)
Empirical absorption correction using spherical harmonics,
 implemented in SCALE3 ABSPACK scaling algorithm.
;
_exptl_crystal_density_diffrn 1.695
_exptl_crystal_density_method 'not measured'
_exptl_crystal_F_000 786
_refine_diff_density_max 0.649
_refine_diff_density_min -0.608
_refine_diff_density_rms 0.093
_refine_ls_abs_structure_details 'Flack H D (1983), Acta Cryst. A39, 876-881'
_refine_ls_abs_structure_Flack -0.02(7)
_refine_ls_extinction_method none
_refine_ls_goodness_of_fit_ref 1.046
_refine_ls_hydrogen_treatment constr
_refine_ls_matrix_type full
_refine_ls_number_parameters 91
_refine_ls_number_reflns 832
_refine_ls_number_restraints 1
_refine_ls_restrained_S_all 1.045
_refine_ls_R_factor_all 0.0807
_refine_ls_R_factor_gt 0.0643
_refine_ls_shift/su_max 0.000
_refine_ls_shift/su_mean 0.000
_refine_ls_structure_factor_coef Fsqd
_refine_ls_weighting_details 'calc w=1/[\s^2^(Fo^2^)+(0.0880P)^2^+8.1130P] where P=(Fo^2^+2Fc^2^)/3'
_refine_ls_weighting_scheme calc
_refine_ls_wR_factor_gt 0.1534
_refine_ls_wR_factor_ref 0.1684
_reflns_number_gt 656
_reflns_number_total 832
_reflns_threshold_expression >2sigma(I)
_cod_data_source_file c5ce02568k2.cif
_cod_data_source_block p150403i
_cod_depositor_comments 'Adding full bibliography for 7224986.cif.'
_cod_original_cell_volume 1531.7(4)
_cod_database_code 7224986
_chemical_oxdiff_formula C1ZN1
_chemical_oxdiff_usercomment CCS-TCEP
_reflns_odcompleteness_completeness 99.86
_reflns_odcompleteness_iscentric 1
_reflns_odcompleteness_theta 26.32
_olex2_refinement_description
;
1. Fixed Uiso
 At 1.2 times of:
  All C(H,H) groups, All O(H,H) groups
2. Others
 Fixed Sof: H1b(0.33333) H1a(0.33333)
3.a Riding coordinates:
 C2(H2b,H2a), C4(H4b,H4a), O1(H1b,H1a)
;
_olex2_submission_special_instructions 'No special instructions were received'

loop_
_space_group_symop_id
_space_group_symop_operation_xyz
1 'x, y, z'
2 '-y, x-y, z'
3 '-x+y, -x, z'
4 'x+2/3, y+1/3, z+1/3'
5 '-y+2/3, x-y+1/3, z+1/3'
6 '-x+y+2/3, -x+1/3, z+1/3'
7 'x+1/3, y+2/3, z+2/3'
8 '-y+1/3, x-y+2/3, z+2/3'
9 '-x+y+1/3, -x+2/3, z+2/3'

loop_
_atom_site_label
_atom_site_type_symbol
_atom_site_fract_x
_atom_site_fract_y
_atom_site_fract_z
_atom_site_U_iso_or_equiv
_atom_site_adp_type
_atom_site_occupancy
_atom_site_calc_flag
_atom_site_site_symmetry_order
_atom_site_refinement_flags_posn
_atom_site_refinement_flags_adp
_atom_site_refinement_flags_occupancy
Zn2 Zn 0.0000 0.0000 0.04725(7) 0.0653(8) Uani 1 d 3 S T P
Zn1 Zn 0.3333 -0.3333 0.16620(19) 0.0829(11) Uani 1 d 3 S T P
N4 N 0.1338(11) -0.0768(10) 0.0966(6) 0.053(2) Uani 1 d 1 . . .
C1 C 0.1558(17) -0.1912(16) 0.0837(8) 0.072(4) Uani 1 d 1 . . .
N2 N 0.285(2) -0.0824(18) 0.1812(12) 0.135(7) Uani 1 d 1 . . .
O2 O -0.1353(13) 0.0287(13) -0.0441(6) 0.096(3) Uani 1 d 1 . . .
N3 N 0.217(2) -0.006(2) 0.1591(10) 0.122(6) Uani 1 d 1 . . .
N0AA N 0.2531(12) -0.1958(12) 0.1324(8) 0.072(3) Uani 1 d 1 . . .
C2 C 0.068(5) -0.308(2) 0.0242(16) 0.181(14) Uani 1 d 1 . . .
H2B H -0.0145 -0.3918 0.0523 0.217 Uiso 1 d 1 R . .
H2A H 0.1379 -0.3410 0.0050 0.217 Uiso 1 d 1 R . .
C4 C -0.295(3) -0.005(5) -0.035(2) 0.25(2) Uani 1 d 1 . . .
H4B H -0.3527 -0.0686 -0.0781 0.295 Uiso 1 d 1 R . .
H4A H -0.2884 0.0946 -0.0391 0.295 Uiso 1 d 1 R . .
C3 C -0.093(3) 0.007(3) -0.1178(10) 0.147(10) Uani 1 d 1 . . .
O1 O 0.3333 -0.3333 0.302(2) 0.159(14) Uani 1 d 3 S T P
H1B H 0.3816 -0.3816 0.3191 0.190 Uiso 0.33 d 1 R . .
H1A H 0.3816 -0.2368 0.3191 0.190 Uiso 0.33 d 1 R . .

loop_
_atom_site_aniso_label
_atom_site_aniso_U_11
_atom_site_aniso_U_22
_atom_site_aniso_U_33
_atom_site_aniso_U_23
_atom_site_aniso_U_13
_atom_site_aniso_U_12
Zn2 0.0634(10) 0.0634(10) 0.0690(18) 0.000 0.000 0.0317(5)
Zn1 0.0678(12) 0.0678(12) 0.113(3) 0.000 0.000 0.0339(6)
N4 0.046(5) 0.034(5) 0.068(6) -0.018(5) -0.006(5) 0.011(4)
C1 0.076(9) 0.072(9) 0.078(10) 0.011(8) 0.024(9) 0.044(8)
N2 0.167(15) 0.089(10) 0.168(15) -0.053(11) -0.107(14) 0.077(11)
O2 0.101(8) 0.103(7) 0.086(7) 0.019(6) -0.014(6) 0.052(7)
N3 0.154(14) 0.112(12) 0.140(13) -0.043(11) -0.050(12) 0.096(11)
N0AA 0.050(6) 0.044(6) 0.118(9) -0.016(7) -0.008(7) 0.021(5)
C2 0.33(4) 0.087(14) 0.15(2) -0.073(15) -0.10(3) 0.12(2)
C4 0.12(2) 0.30(4) 0.23(3) 0.17(3) -0.04(2) 0.04(2)
C3 0.23(3) 0.095(12) 0.074(11) -0.009(11) 0.005(13) 0.045(19)
O1 0.088(9) 0.088(9) 0.30(4) 0.000 0.000 0.044(5)

loop_
_atom_type_symbol
_atom_type_description
_atom_type_scat_dispersion_real
_atom_type_scat_dispersion_imag
_atom_type_scat_source
C C 0.0033 0.0016 'International Tables Vol C Tables 4.2.6.8 and 6.1.1.4'
H H 0.0000 0.0000 'International Tables Vol C Tables 4.2.6.8 and 6.1.1.4'
N N 0.0061 0.0033 'International Tables Vol C Tables 4.2.6.8 and 6.1.1.4'
O O 0.0106 0.0060 'International Tables Vol C Tables 4.2.6.8 and 6.1.1.4'
Zn Zn 0.2839 1.4301 'International Tables Vol C Tables 4.2.6.8 and 6.1.1.4'

loop_
_geom_angle_atom_site_label_1
_geom_angle_atom_site_label_2
_geom_angle_atom_site_label_3
_geom_angle
_geom_angle_site_symmetry_1
_geom_angle_site_symmetry_3
N4 Zn2 N4 103.3(4) 2 .
N4 Zn2 N4 103.3(4) 2 3
N4 Zn2 N4 103.3(4) . 3
N4 Zn2 O2 96.4(4) 3 2
N4 Zn2 O2 156.6(4) 2 2
N4 Zn2 O2 156.6(4) . .
N4 Zn2 O2 83.9(4) 2 3
N4 Zn2 O2 83.9(4) . 2
N4 Zn2 O2 156.6(4) 3 3
N4 Zn2 O2 83.9(4) 3 .
N4 Zn2 O2 96.4(4) 2 .
N4 Zn2 O2 96.4(4) . 3
O2 Zn2 O2 73.2(5) 3 .
O2 Zn2 O2 73.2(5) 2 .
O2 Zn2 O2 73.2(5) 3 2
N0AA Zn1 N0AA 111.6(4) . 3_655
N0AA Zn1 N0AA 111.6(4) 2_545 3_655
N0AA Zn1 N0AA 111.6(4) . 2_545
N0AA Zn1 O1 107.3(4) . .
N0AA Zn1 O1 107.3(4) 2_545 .
N0AA Zn1 O1 107.3(4) 3_655 .
C1 N4 Zn2 134.1(10) . .
C1 N4 N3 105.8(14) . .
N3 N4 Zn2 119.9(10) . .
N4 C1 N0AA 112.1(12) . .
N4 C1 C2 121.9(19) . .
N0AA C1 C2 125.8(16) . .
N3 N2 N0AA 109.4(15) . .
C4 O2 Zn2 124.3(13) . .
C3 O2 Zn2 113.4(13) . .
C3 O2 C4 116(2) . .
N2 N3 N4 107.6(14) . .
C1 N0AA Zn1 141.0(9) . .
C1 N0AA N2 104.9(11) . .
N2 N0AA Zn1 112.8(10) . .
C4 C2 C1 127(2) 2 .
C2 C4 O2 123(2) 3 .
O2 C3 C3 112.6(12) . 2
O2 C3 C3 106.1(14) . 3
C3 C3 C3 60.001(3) 2 3

loop_
_geom_bond_atom_site_label_1
_geom_bond_atom_site_label_2
_geom_bond_distance
_geom_bond_site_symmetry_2
Zn2 N4 2.044(12) 2
Zn2 N4 2.044(12) .
Zn2 N4 2.044(12) 3
Zn2 O2 2.211(10) 3
Zn2 O2 2.211(10) 2
Zn2 O2 2.211(10) .
Zn1 N0AA 2.004(12) .
Zn1 N0AA 2.004(12) 2_545
Zn1 N0AA 2.004(12) 3_655
Zn1 O1 2.39(4) .
N4 C1 1.293(17) .
N4 N3 1.35(2) .
C1 N0AA 1.316(19) .
C1 C2 1.49(3) .
N2 N3 1.32(2) .
N2 N0AA 1.328(19) .
O2 C4 1.47(3) .
O2 C3 1.41(2) .
C2 C4 1.28(3) 2
C4 C2 1.28(3) 3
C3 C3 1.69(5) 2
C3 C3 1.69(5) 3
